data_4515236
loop_
_publ_author_name
'Zeng, Qian'
'Dong, Kuiyong'
'Pei, Chao'
'Dong, Shanliang'
'Hu, Wenhao'
'Qiu, Lihua'
'Xu, Xinfang'

_publ_section_title
;
 Divergent Construction of Macrocyclic Alkynes via Catalytic Metal Carbene
 C(sp2)--H Insertion and the Buchner Reaction
;
_journal_name_full 'ACS Catalysis'
_journal_page_first 10773
_journal_paper_doi 10.1021/acscatal.9b04199
_journal_year 2019
_chemical_formula_moiety 'C19 H13 F3 O3'
_chemical_formula_sum 'C19 H13 F3 O3'
_chemical_formula_weight 346.29
_space_group_crystal_system monoclinic
_space_group_IT_number 14
_space_group_name_Hall '-P 2yn'
_space_group_name_H-M_alt 'P 1 21/n 1'
_atom_sites_solution_hydrogens geom
_atom_sites_solution_primary direct
_audit_creation_date 2019-06-17
_audit_creation_method
;
Olex2 1.2-alpha
(compiled 2018.07.26 svn.r3523 for OlexSys, GUI svn.r5532)
;
_cell_angle_alpha 90
_cell_angle_beta 104.113(16)
_cell_angle_gamma 90
_cell_formula_units_Z 4
_cell_length_a 12.443(4)
_cell_length_b 7.738(3)
_cell_length_c 16.210(5)
_cell_measurement_reflns_used 9917
_cell_measurement_temperature 120(2)
_cell_measurement_theta_max 27.48
_cell_measurement_theta_min 2.93
_cell_volume 1513.7(9)
_computing_cell_refinement 'SAINT v8.37A (Bruker, 2015)'
_computing_data_reduction 'SAINT v8.37A (Bruker, 2015)'
_computing_molecular_graphics 'Olex2 (Dolomanov et al., 2009)'
_computing_publication_material 'Olex2 (Dolomanov et al., 2009)'
_computing_structure_refinement 'ShelXL (Sheldrick, 2015)'
_computing_structure_solution 'ShelXS (Sheldrick, 2008)'
_diffrn_ambient_temperature 120.0
_diffrn_measured_fraction_theta_full 0.992
_diffrn_measured_fraction_theta_max 0.994
_diffrn_measurement_device_type 'Bruker APEX-II CCD'
_diffrn_measurement_method '\f and \w scans'
_diffrn_radiation_type MoK\a
_diffrn_radiation_wavelength 0.71073
_diffrn_reflns_av_R_equivalents 0.0460
_diffrn_reflns_av_unetI/netI 0.0185
_diffrn_reflns_Laue_measured_fraction_full 0.992
_diffrn_reflns_Laue_measured_fraction_max 0.994
_diffrn_reflns_limit_h_max 16
_diffrn_reflns_limit_h_min -16
_diffrn_reflns_limit_k_max 10
_diffrn_reflns_limit_k_min -10
_diffrn_reflns_limit_l_max 21
_diffrn_reflns_limit_l_min -21
_diffrn_reflns_number 48254
_diffrn_reflns_point_group_measured_fraction_full 0.992
_diffrn_reflns_point_group_measured_fraction_max 0.994
_diffrn_reflns_theta_full 25.242
_diffrn_reflns_theta_max 27.483
_diffrn_reflns_theta_min 1.860
_diffrn_standards_number 0
_exptl_absorpt_coefficient_mu 0.126
_exptl_absorpt_correction_T_max 0.7456
_exptl_absorpt_correction_T_min 0.6408
_exptl_absorpt_correction_type multi-scan
_exptl_absorpt_process_details
'SADABS-2016/2 (Bruker,2016/2) was used for absorption correction. wR2(int) was 0.1006 before and 0.0618 after correction. The Ratio of minimum to maximum transmission is 0.8594. The \l/2 correction factor is Not present.'
_exptl_crystal_colour 'clear light colourless'
_exptl_crystal_colour_lustre clear
_exptl_crystal_colour_modifier light
_exptl_crystal_colour_primary colourless
_exptl_crystal_density_diffrn 1.520
_exptl_crystal_description block
_exptl_crystal_F_000 712
_exptl_crystal_size_max 0.25
_exptl_crystal_size_mid 0.2
_exptl_crystal_size_min 0.1
_refine_diff_density_max 0.474
_refine_diff_density_min -0.384
_refine_diff_density_rms 0.128
_refine_ls_extinction_method none
_refine_ls_goodness_of_fit_ref 1.223
_refine_ls_hydrogen_treatment constr
_refine_ls_matrix_type full
_refine_ls_number_parameters 226
_refine_ls_number_reflns 3447
_refine_ls_number_restraints 0
_refine_ls_restrained_S_all 1.223
_refine_ls_R_factor_all 0.0446
_refine_ls_R_factor_gt 0.0361
_refine_ls_shift/su_max 0.000
_refine_ls_shift/su_mean 0.000
_refine_ls_structure_factor_coef Fsqd
_refine_ls_weighting_details 'w=1/[\s^2^(Fo^2^)+(0.0643P)^2^+0.6815P] where P=(Fo^2^+2Fc^2^)/3'
_refine_ls_weighting_scheme calc
_refine_ls_wR_factor_gt 0.1028
_refine_ls_wR_factor_ref 0.1292
_reflns_Friedel_coverage 0.000
_reflns_number_gt 3084
_reflns_number_total 3447
_reflns_threshold_expression 'I > 2\s(I)'
_cod_data_source_file cs9b04199_si_005.cif
_cod_data_source_block mo_20190617a_1_0m
_cod_original_cell_volume 1513.7(8)
_cod_database_code 4515236
_shelx_shelxl_version_number 2014/7
_shelx_space_group_comment
;
The symmetry employed for this shelxl refinement is uniquely defined
by the following loop, which should always be used as a source of
symmetry information in preference to the above space-group names.
They are only intended as comments.
;
_shelx_estimated_absorpt_t_max 0.987
_shelx_estimated_absorpt_t_min 0.969
_olex2_refinement_description
;
1. Fixed Uiso
 At 1.2 times of:
  All C(H) groups, All C(H,H) groups
2.a Ternary CH refined with riding coordinates:
 C2(H2)
2.b Secondary CH2 refined with riding coordinates:
 C10(H10A,H10B), C19(H19A,H19B)
2.c Aromatic/amide H refined with riding coordinates:
 C3(H3), C4(H4), C7(H7), C8(H8), C12(H12), C13(H13), C14(H14), C15(H15)
;
_olex2_submission_special_instructions 'No special instructions were received'

loop_
_space_group_symop_operation_xyz
'x, y, z'
'-x+1/2, y+1/2, -z+1/2'
'-x, -y, -z'
'x-1/2, -y-1/2, z-1/2'

loop_
_atom_site_label
_atom_site_type_symbol
_atom_site_fract_x
_atom_site_fract_y
_atom_site_fract_z
_atom_site_U_iso_or_equiv
_atom_site_adp_type
_atom_site_occupancy
_atom_site_site_symmetry_order
_atom_site_calc_flag
_atom_site_refinement_flags_posn
F1 F -0.21339(9) -0.00357(13) 0.10201(7) 0.0340(3) Uani 1 1 d .
F2 F -0.03510(9) -0.00012(12) 0.13413(7) 0.0334(3) Uani 1 1 d .
F3 F -0.12602(11) 0.07273(14) 0.00910(6) 0.0376(3) Uani 1 1 d .
O1 O 0.12287(8) 0.36565(14) 0.14262(6) 0.0197(2) Uani 1 1 d .
O2 O 0.15095(8) 0.52711(13) 0.26163(6) 0.0179(2) Uani 1 1 d .
O3 O -0.12751(9) 0.16609(14) 0.25291(6) 0.0194(2) Uani 1 1 d .
C1 C 0.09558(11) 0.48183(17) 0.18210(9) 0.0155(3) Uani 1 1 d .
C2 C -0.00214(12) 0.60576(18) 0.15192(9) 0.0175(3) Uani 1 1 d .
H2 H 0.0283 0.7236 0.1464 0.021 Uiso 1 1 calc R
C3 C -0.07699(12) 0.55711(19) 0.06751(9) 0.0187(3) Uani 1 1 d .
H3 H -0.0889 0.6377 0.0220 0.022 Uiso 1 1 calc R
C4 C -0.12731(11) 0.40280(19) 0.05495(8) 0.0174(3) Uani 1 1 d .
H4 H -0.1693 0.3770 -0.0009 0.021 Uiso 1 1 calc R
C5 C -0.12292(11) 0.27199(18) 0.11979(8) 0.0151(3) Uani 1 1 d .
C6 C -0.12063(11) 0.30542(18) 0.20308(8) 0.0149(3) Uani 1 1 d .
C7 C -0.12443(12) 0.47787(19) 0.23757(9) 0.0176(3) Uani 1 1 d .
H7 H -0.1647 0.4933 0.2799 0.021 Uiso 1 1 calc R
C8 C -0.07507(12) 0.61677(19) 0.21384(9) 0.0190(3) Uani 1 1 d .
H8 H -0.0864 0.7263 0.2368 0.023 Uiso 1 1 calc R
C9 C -0.12480(13) 0.08753(19) 0.09199(9) 0.0213(3) Uani 1 1 d .
C10 C -0.09173(12) 0.18422(19) 0.34487(8) 0.0179(3) Uani 1 1 d .
H10A H -0.1565 0.2014 0.3693 0.021 Uiso 1 1 calc R
H10B H -0.0417 0.2850 0.3600 0.021 Uiso 1 1 calc R
C11 C -0.03191(11) 0.02075(18) 0.37862(8) 0.0162(3) Uani 1 1 d .
C12 C -0.08809(12) -0.1128(2) 0.40742(9) 0.0197(3) Uani 1 1 d .
H12 H -0.1639 -0.0984 0.4075 0.024 Uiso 1 1 calc R
C13 C -0.03475(13) -0.2673(2) 0.43611(9) 0.0230(3) Uani 1 1 d .
H13 H -0.0742 -0.3575 0.4555 0.028 Uiso 1 1 calc R
C14 C 0.07582(13) -0.2896(2) 0.43640(10) 0.0225(3) Uani 1 1 d .
H14 H 0.1119 -0.3957 0.4553 0.027 Uiso 1 1 calc R
C15 C 0.13408(12) -0.15691(19) 0.40902(9) 0.0191(3) Uani 1 1 d .
H15 H 0.2101 -0.1721 0.4100 0.023 Uiso 1 1 calc R
C16 C 0.08109(11) -0.00120(18) 0.38009(9) 0.0159(3) Uani 1 1 d .
C17 C 0.14161(11) 0.13810(18) 0.35366(9) 0.0166(3) Uani 1 1 d .
C18 C 0.19006(11) 0.25769(18) 0.33253(9) 0.0171(3) Uani 1 1 d .
C19 C 0.23893(11) 0.41002(18) 0.30199(9) 0.0181(3) Uani 1 1 d .
H19A H 0.2901 0.4686 0.3503 0.022 Uiso 1 1 calc R
H19B H 0.2817 0.3745 0.2607 0.022 Uiso 1 1 calc R

loop_
_atom_site_aniso_label
_atom_site_aniso_U_11
_atom_site_aniso_U_22
_atom_site_aniso_U_33
_atom_site_aniso_U_23
_atom_site_aniso_U_13
_atom_site_aniso_U_12
F1 0.0345(6) 0.0301(5) 0.0364(6) -0.0087(4) 0.0069(4) -0.0143(4)
F2 0.0343(6) 0.0202(5) 0.0419(6) 0.0003(4) 0.0018(5) 0.0109(4)
F3 0.0642(8) 0.0299(5) 0.0205(5) -0.0071(4) 0.0139(5) 0.0048(5)
O1 0.0162(5) 0.0233(5) 0.0199(5) -0.0015(4) 0.0048(4) 0.0032(4)
O2 0.0176(5) 0.0160(5) 0.0186(5) 0.0014(4) 0.0016(4) 0.0013(4)
O3 0.0218(5) 0.0227(5) 0.0120(5) 0.0033(4) 0.0007(4) -0.0048(4)
C1 0.0139(6) 0.0161(6) 0.0169(6) 0.0033(5) 0.0047(5) -0.0010(5)
C2 0.0183(7) 0.0143(6) 0.0196(7) 0.0026(5) 0.0043(5) 0.0029(5)
C3 0.0176(7) 0.0225(7) 0.0161(6) 0.0057(5) 0.0044(5) 0.0067(5)
C4 0.0154(6) 0.0236(7) 0.0126(6) 0.0021(5) 0.0025(5) 0.0063(5)
C5 0.0121(6) 0.0179(6) 0.0148(6) 0.0006(5) 0.0021(5) 0.0032(5)
C6 0.0099(6) 0.0196(7) 0.0148(6) 0.0031(5) 0.0021(5) 0.0017(5)
C7 0.0155(6) 0.0239(7) 0.0134(6) -0.0007(5) 0.0037(5) 0.0061(5)
C8 0.0198(7) 0.0188(7) 0.0176(6) -0.0013(5) 0.0032(5) 0.0065(5)
C9 0.0234(7) 0.0212(7) 0.0185(7) -0.0019(5) 0.0039(6) 0.0009(6)
C10 0.0165(6) 0.0252(7) 0.0120(6) 0.0015(5) 0.0035(5) 0.0016(5)
C11 0.0155(6) 0.0218(7) 0.0107(6) 0.0003(5) 0.0022(5) -0.0015(5)
C12 0.0158(7) 0.0295(8) 0.0136(6) 0.0015(5) 0.0031(5) -0.0057(5)
C13 0.0267(8) 0.0253(7) 0.0165(7) 0.0023(6) 0.0045(6) -0.0105(6)
C14 0.0283(8) 0.0187(7) 0.0198(7) 0.0032(6) 0.0048(6) -0.0016(6)
C15 0.0187(7) 0.0212(7) 0.0174(6) 0.0016(5) 0.0046(5) 0.0005(5)
C16 0.0159(6) 0.0191(7) 0.0126(6) 0.0006(5) 0.0036(5) -0.0026(5)
C17 0.0135(6) 0.0205(7) 0.0154(6) 0.0020(5) 0.0026(5) 0.0015(5)
C18 0.0131(6) 0.0207(7) 0.0170(6) 0.0026(5) 0.0025(5) 0.0010(5)
C19 0.0136(6) 0.0201(7) 0.0191(7) 0.0047(5) 0.0011(5) -0.0008(5)

loop_
_atom_type_symbol
_atom_type_description
_atom_type_scat_dispersion_real
_atom_type_scat_dispersion_imag
_atom_type_scat_source
C C 0.0033 0.0016 'International Tables Vol C Tables 4.2.6.8 and 6.1.1.4'
H H 0.0000 0.0000 'International Tables Vol C Tables 4.2.6.8 and 6.1.1.4'
F F 0.0171 0.0103 'International Tables Vol C Tables 4.2.6.8 and 6.1.1.4'
O O 0.0106 0.0060 'International Tables Vol C Tables 4.2.6.8 and 6.1.1.4'

loop_
_geom_angle_atom_site_label_1
_geom_angle_atom_site_label_2
_geom_angle_atom_site_label_3
_geom_angle
C1 O2 C19 114.97(11)
C6 O3 C10 118.91(11)
O1 C1 O2 123.95(13)
O1 C1 C2 127.20(13)
O2 C1 C2 108.83(12)
C3 C2 C1 113.66(12)
C3 C2 C8 106.24(12)
C8 C2 C1 112.44(11)
C4 C3 C2 121.61(13)
C3 C4 C5 125.30(13)
C4 C5 C9 116.92(12)
C6 C5 C4 124.83(13)
C6 C5 C9 118.22(13)
O3 C6 C5 116.51(12)
O3 C6 C7 119.10(12)
C5 C6 C7 123.98(13)
C8 C7 C6 124.50(13)
C7 C8 C2 122.49(13)
F1 C9 C5 114.52(13)
F2 C9 F1 106.08(13)
F2 C9 F3 105.72(13)
F2 C9 C5 112.28(12)
F3 C9 F1 105.36(12)
F3 C9 C5 112.20(12)
O3 C10 C11 107.03(11)
C12 C11 C10 120.22(13)
C12 C11 C16 119.04(13)
C16 C11 C10 120.73(12)
C11 C12 C13 120.86(14)
C14 C13 C12 120.05(13)
C13 C14 C15 120.09(14)
C14 C15 C16 120.22(14)
C11 C16 C17 119.78(12)
C15 C16 C11 119.73(13)
C15 C16 C17 120.47(13)
C18 C17 C16 178.01(15)
C17 C18 C19 174.48(14)
O2 C19 C18 108.98(11)

loop_
_geom_bond_atom_site_label_1
_geom_bond_atom_site_label_2
_geom_bond_distance
F1 C9 1.3512(19)
F2 C9 1.3419(18)
F3 C9 1.3449(18)
O1 C1 1.1996(18)
O2 C1 1.3514(18)
O2 C19 1.4485(17)
O3 C6 1.3622(17)
O3 C10 1.4547(16)
C1 C2 1.5320(19)
C2 C3 1.503(2)
C2 C8 1.511(2)
C3 C4 1.341(2)
C4 C5 1.4506(19)
C5 C6 1.3682(19)
C5 C9 1.495(2)
C6 C7 1.452(2)
C7 C8 1.340(2)
C10 C11 1.502(2)
C11 C12 1.391(2)
C11 C16 1.411(2)
C12 C13 1.391(2)
C13 C14 1.386(2)
C14 C15 1.390(2)
C15 C16 1.398(2)
C16 C17 1.4387(19)
C17 C18 1.199(2)
C18 C19 1.4667(19)
